data_7216923
loop_
_publ_author_name
'Utley, James H. P.'
'Ramesh, Shalini'
'Salvatella, Xavier'
'Szunerits, Sabine'
'Motevalli, Majid'
'Nielsen, Merete F.'

_publ_section_title
;
 Electro-organic reactions. Part 54. Quinodimethane chemistry. Part 2.
 Electrogeneration and reactivity of o-quinodimethanes
;
_journal_issue 2
_journal_name_full 'Journal of the Chemical Society, Perkin Transactions 2'
_journal_page_first 153
_journal_paper_doi 10.1039/b007476o
_journal_year 2001
_chemical_formula_structural 'C26 H20 O6'
_chemical_formula_sum 'C26 H24 O6'
_chemical_formula_weight 432.45
_chemical_name_systematic
;
 ?
;
_space_group_IT_number 61
_symmetry_cell_setting orthorhombic
_symmetry_space_group_name_Hall '-P 2ac 2ab'
_symmetry_space_group_name_H-M 'P b c a'
_atom_sites_solution_hydrogens geom
_atom_sites_solution_primary direct
_atom_sites_solution_secondary difmap
_audit_conform_dict_location ftp://ftp.iucr.org/cifdics/cif_core2.1beta.dic
_audit_conform_dict_name cif_core.dic
_audit_conform_dict_version 2.1beta3
_audit_creation_date 1999-10-14T16:15:15-00:00
_audit_creation_method 'WinGX routine CIF_UPDATE'
_cell_angle_alpha 90
_cell_angle_beta 90
_cell_angle_gamma 90
_cell_formula_units_Z 8
_cell_length_a 18.582(5)
_cell_length_b 10.594(4)
_cell_length_c 22.431(8)
_cell_measurement_reflns_used 25
_cell_measurement_temperature 291(2)
_cell_measurement_theta_max 11.5
_cell_measurement_theta_min 6.4
_cell_measurement_wavelength 0.71069
_cell_volume 4416(3)
_computing_cell_refinement 'CAD4/PC (Enraf Nonius, 1992)'
_computing_data_collection 'CAD4/PC (Enraf Nonius, 1992)'
_computing_data_reduction 'XCAD4 (Harms, 1996)'
_computing_structure_refinement 'SHELXL-97 (Sheldrick, 1997)'
_diffrn_ambient_temperature 291(2)
_diffrn_measured_fraction_theta_full 0.999
_diffrn_measured_fraction_theta_max 0.999
_diffrn_measurement_device 'Enraf Nonius CAD4'
_diffrn_measurement_method 'non-profiled omega/2theta scans'
_diffrn_radiation_monochromator graphite
_diffrn_radiation_type MoK\a
_diffrn_radiation_wavelength 0.71073
_diffrn_reflns_av_R_equivalents 0
_diffrn_reflns_av_sigmaI/netI 0.6006
_diffrn_reflns_limit_h_max 22
_diffrn_reflns_limit_h_min 0
_diffrn_reflns_limit_k_max 12
_diffrn_reflns_limit_k_min 0
_diffrn_reflns_limit_l_max 26
_diffrn_reflns_limit_l_min 0
_diffrn_reflns_number 3877
_diffrn_reflns_theta_full 24.97
_diffrn_reflns_theta_max 24.97
_diffrn_reflns_theta_min 1.82
_diffrn_standards_decay_% 0
_diffrn_standards_interval_time 60
_diffrn_standards_number 2
_exptl_absorpt_coefficient_mu 0.092
_exptl_absorpt_correction_T_max 0.9886
_exptl_absorpt_correction_T_min 0.9858
_exptl_absorpt_correction_type psi-scan
_exptl_absorpt_process_details
;
North A.C.T., Phillips D.C. & Mathews F.S. (1968) Acta. Cryst. A24, 351
        Number of psi-scan sets used was   3
        Theta correction was applied.
        Averaged transmission function was used.
        No Fourier smoothing was applied.
;
_exptl_crystal_colour COLOURLESS
_exptl_crystal_density_diffrn 1.301
_exptl_crystal_density_method 'not measured'
_exptl_crystal_description prism
_exptl_crystal_F_000 1824
_exptl_crystal_size_max 0.16
_exptl_crystal_size_mid 0.13
_exptl_crystal_size_min 0.13
_refine_diff_density_max 0.237
_refine_diff_density_min -0.216
_refine_diff_density_rms 0.049
_refine_ls_extinction_method none
_refine_ls_goodness_of_fit_ref 0.637
_refine_ls_hydrogen_treatment mixed
_refine_ls_matrix_type full
_refine_ls_number_parameters 369
_refine_ls_number_reflns 3877
_refine_ls_number_restraints 12
_refine_ls_restrained_S_all 0.637
_refine_ls_R_factor_all 0.3221
_refine_ls_R_factor_gt 0.0656
_refine_ls_shift/su_max 0.282
_refine_ls_shift/su_mean 0.041
_refine_ls_structure_factor_coef Fsqd
_refine_ls_weighting_scheme calc
_refine_ls_wR_factor_gt 0.0515
_refine_ls_wR_factor_ref 0.0722
_reflns_number_gt 753
_reflns_number_total 3877
_reflns_threshold_expression >2sigma(I)
_cod_data_source_file b007476o.txt
_cod_data_source_block xs19
_cod_depositor_comments
;
The following automatic conversions were performed:

'_symmetry_cell_setting' value 'Orthorhombic' changed to
'orthorhombic' according to
/usr/data/users/saulius/automatic-downloads/retrospective/RSC/lib/dictionaries/cif_core.dic
dictionary named 'cif_core.dic' version 2.4.2 from 2011-04-26.

Automatic conversion script
Id: cif_fix_values 2281 2013-09-26 08:29:07Z andrius 
;
_cod_database_code 7216923
_exptl_absorpt_factor_mur 0.015
_exptl_absorpt_correction_t_ave 0.9534
_diffrn_standards_decay_corr_max 1.066
_diffrn_standards_decay_corr_min 0.942

loop_
_symmetry_equiv_pos_as_xyz
'x, y, z'
'-x+1/2, -y, z+1/2'
'-x, y+1/2, -z+1/2'
'x+1/2, -y+1/2, -z'
'-x, -y, -z'
'x-1/2, y, -z-1/2'
'x, -y-1/2, z-1/2'
'-x-1/2, y-1/2, z'

loop_
_atom_site_label
_atom_site_type_symbol
_atom_site_fract_x
_atom_site_fract_y
_atom_site_fract_z
_atom_site_U_iso_or_equiv
_atom_site_adp_type
_atom_site_occupancy
_atom_site_symmetry_multiplicity
_atom_site_calc_flag
_atom_site_refinement_flags
O1 O 0.4303(2) 0.2453(4) 0.46130(18) 0.0650(15) Uani 1 1 d .
O2 O 0.1509(3) 0.1047(4) 0.50559(17) 0.0622(15) Uani 1 1 d .
O3 O 0.0703(2) 0.4274(5) 0.36170(18) 0.100(2) Uani 1 1 d .
O4 O 0.14782(19) 0.4660(4) 0.2898(2) 0.0655(14) Uani 1 1 d .
O5 O 0.2931(2) 0.5823(4) 0.32035(18) 0.0604(15) Uani 1 1 d .
O6 O 0.3044(2) 0.4266(3) 0.25402(17) 0.0535(13) Uani 1 1 d .
C1 C 0.4863(6) 0.2073(11) 0.5005(5) 0.099(4) Uani 1 1 d .
H1A H 0.495(6) 0.239(10) 0.527(4) 0.17(2) Uiso 1 1 d .
H1B H 0.539(3) 0.258(6) 0.482(3) 0.17(2) Uiso 1 1 d .
H1C H 0.480(5) 0.124(6) 0.523(3) 0.17(2) Uiso 1 1 d .
C2 C 0.1325(6) 0.0092(10) 0.5474(5) 0.091(4) Uani 1 1 d .
H2A H 0.157(4) -0.053(6) 0.540(3) 0.101(15) Uiso 1 1 d .
H2B H 0.078(2) -0.008(5) 0.550(2) 0.101(15) Uiso 1 1 d .
H2C H 0.151(4) 0.021(8) 0.579(2) 0.101(15) Uiso 1 1 d .
C3 C 0.3056(4) 0.2546(6) 0.4415(2) 0.0396(18) Uani 1 1 d .
C4 C 0.2362(4) 0.2268(6) 0.4551(3) 0.040(2) Uani 1 1 d .
C5 C 0.2216(4) 0.1333(6) 0.4975(3) 0.051(2) Uani 1 1 d .
C6 C 0.2765(5) 0.0812(7) 0.5294(3) 0.058(3) Uani 1 1 d .
H6 H 0.2762(19) 0.026(3) 0.5588(15) 0.002(10) Uiso 1 1 d .
C7 C 0.3482(4) 0.1138(7) 0.5184(3) 0.059(2) Uani 1 1 d .
H7 H 0.384(2) 0.066(3) 0.5421(14) 0.002(10) Uiso 1 1 d .
C8 C 0.3624(4) 0.2031(6) 0.4748(3) 0.051(2) Uani 1 1 d .
C9 C 0.3265(4) 0.3504(6) 0.3941(3) 0.041(2) Uani 1 1 d .
H9A H 0.369(2) 0.320(4) 0.3681(17) 0.029(9) Uiso 1 1 d .
H9B H 0.333(2) 0.432(3) 0.4111(17) 0.029(9) Uiso 1 1 d .
C10 C 0.2641(3) 0.3692(6) 0.3492(2) 0.0323(19) Uani 1 1 d U
H10 H 0.265(2) 0.287(3) 0.3293(15) 0.012(12) Uiso 1 1 d U
C11 C 0.1947(4) 0.3973(6) 0.3827(3) 0.046(2) Uani 1 1 d U
H11 H 0.208(2) 0.460(3) 0.4008(17) 0.002(13) Uiso 1 1 d U
C12 C 0.1746(4) 0.2889(7) 0.4244(3) 0.051(2) Uani 1 1 d .
H12A H 0.133(2) 0.303(4) 0.4453(18) 0.029(9) Uiso 1 1 d .
H12B H 0.146(2) 0.228(4) 0.4028(17) 0.029(9) Uiso 1 1 d .
C13 C 0.1309(4) 0.4285(7) 0.3440(3) 0.061(2) Uani 1 1 d .
C14 C 0.0910(4) 0.4924(8) 0.2486(3) 0.054(2) Uani 1 1 d .
C15 C 0.0739(5) 0.6144(8) 0.2389(3) 0.073(3) Uani 1 1 d .
H15 H 0.097(3) 0.689(4) 0.257(2) 0.074(10) Uiso 1 1 d .
C16 C 0.0240(5) 0.6400(7) 0.1953(4) 0.075(3) Uani 1 1 d .
H16 H 0.016(3) 0.727(5) 0.187(2) 0.074(10) Uiso 1 1 d .
C17 C -0.0065(3) 0.5448(8) 0.1618(3) 0.052(2) Uani 1 1 d .
H17 H -0.047(2) 0.559(4) 0.1353(19) 0.074(10) Uiso 1 1 d .
C18 C 0.0131(4) 0.4221(8) 0.1740(3) 0.056(2) Uani 1 1 d .
H18 H -0.013(3) 0.355(5) 0.150(2) 0.074(10) Uiso 1 1 d .
C19 C 0.0627(4) 0.3927(7) 0.2162(3) 0.056(2) Uani 1 1 d .
H19 H 0.084(3) 0.316(4) 0.228(2) 0.074(10) Uiso 1 1 d .
C20 C 0.2864(3) 0.4744(6) 0.3082(3) 0.046(2) Uani 1 1 d .
C21 C 0.3250(4) 0.5156(6) 0.2097(3) 0.0419(19) Uani 1 1 d .
C22 C 0.3931(4) 0.5079(6) 0.1868(3) 0.049(2) Uani 1 1 d .
H22 H 0.428(2) 0.456(4) 0.2138(18) 0.061(9) Uiso 1 1 d .
C23 C 0.4122(3) 0.5863(7) 0.1403(3) 0.053(2) Uani 1 1 d .
H23 H 0.468(2) 0.572(5) 0.1330(18) 0.061(9) Uiso 1 1 d .
C24 C 0.3638(5) 0.6737(7) 0.1198(3) 0.065(3) Uani 1 1 d .
H24 H 0.374(3) 0.702(5) 0.0845(19) 0.061(9) Uiso 1 1 d .
C25 C 0.2950(4) 0.6759(7) 0.1412(3) 0.056(2) Uani 1 1 d .
H25 H 0.260(3) 0.741(4) 0.125(2) 0.061(9) Uiso 1 1 d .
C26 C 0.2744(3) 0.5996(8) 0.1880(3) 0.057(2) Uani 1 1 d .
H26 H 0.229(2) 0.606(5) 0.2050(19) 0.061(9) Uiso 1 1 d .

loop_
_atom_site_aniso_label
_atom_site_aniso_U_11
_atom_site_aniso_U_22
_atom_site_aniso_U_33
_atom_site_aniso_U_23
_atom_site_aniso_U_13
_atom_site_aniso_U_12
O1 0.039(3) 0.090(4) 0.065(3) 0.014(3) -0.010(3) 0.011(4)
O2 0.083(4) 0.037(3) 0.066(3) 0.006(3) 0.044(3) -0.013(3)
O3 0.056(3) 0.189(5) 0.056(3) 0.026(4) 0.002(3) 0.035(5)
O4 0.052(3) 0.088(4) 0.057(3) 0.017(3) -0.004(3) 0.004(3)
O5 0.083(4) 0.044(3) 0.054(3) -0.005(3) -0.002(2) -0.009(3)
O6 0.087(3) 0.043(3) 0.030(3) 0.013(3) 0.013(3) 0.002(3)
C1 0.048(6) 0.135(10) 0.115(9) 0.047(8) -0.039(6) 0.012(8)
C2 0.112(10) 0.073(7) 0.090(7) 0.008(8) 0.054(8) -0.038(8)
C3 0.074(6) 0.034(4) 0.011(4) -0.003(3) 0.000(4) 0.009(5)
C4 0.055(6) 0.028(5) 0.039(5) -0.023(4) 0.012(4) 0.008(5)
C5 0.073(7) 0.040(5) 0.039(5) 0.017(4) 0.040(5) -0.010(5)
C6 0.093(7) 0.055(6) 0.026(5) 0.020(4) 0.002(5) 0.025(6)
C7 0.032(5) 0.068(7) 0.077(6) 0.007(5) -0.008(5) 0.039(5)
C8 0.076(7) 0.041(5) 0.036(5) 0.004(4) -0.005(5) 0.007(5)
C9 0.035(5) 0.039(4) 0.049(5) -0.004(4) -0.009(4) -0.004(5)
C10 0.049(5) 0.024(4) 0.024(4) -0.018(4) 0.014(4) 0.004(4)
C11 0.050(5) 0.030(5) 0.057(6) -0.006(4) -0.007(5) 0.005(5)
C12 0.031(5) 0.049(5) 0.073(7) 0.006(4) 0.020(4) -0.016(5)
C13 0.044(5) 0.089(6) 0.050(5) 0.023(5) 0.010(5) 0.029(6)
C14 0.042(6) 0.077(6) 0.042(5) 0.012(6) 0.006(4) 0.001(5)
C15 0.082(7) 0.072(7) 0.065(6) -0.006(6) -0.015(5) -0.008(6)
C16 0.080(6) 0.055(6) 0.090(7) -0.008(6) -0.016(5) 0.014(6)
C17 0.035(5) 0.071(7) 0.050(5) 0.005(5) -0.013(4) 0.011(5)
C18 0.057(6) 0.071(7) 0.041(5) -0.012(5) -0.006(4) -0.010(5)
C19 0.059(6) 0.062(6) 0.047(5) -0.013(5) 0.015(4) 0.016(5)
C20 0.039(5) 0.045(5) 0.055(5) 0.005(5) -0.007(4) -0.011(5)
C21 0.040(4) 0.037(5) 0.049(5) -0.003(4) 0.011(4) -0.005(4)
C22 0.050(5) 0.045(5) 0.051(5) 0.012(4) -0.012(4) 0.004(4)
C23 0.056(5) 0.038(5) 0.065(5) -0.005(4) -0.003(5) 0.007(5)
C24 0.102(7) 0.058(6) 0.034(5) 0.005(4) 0.028(5) -0.021(6)
C25 0.078(7) 0.051(6) 0.038(5) 0.014(4) -0.008(4) 0.003(5)
C26 0.049(6) 0.067(6) 0.056(6) -0.004(5) 0.008(4) 0.012(6)

loop_
_atom_type_symbol
_atom_type_description
_atom_type_scat_dispersion_real
_atom_type_scat_dispersion_imag
_atom_type_scat_source
C C 0.0033 0.0016 'International Tables Vol C Tables 4.2.6.8 and 6.1.1.4'
H H 0 0 'International Tables Vol C Tables 4.2.6.8 and 6.1.1.4'
O O 0.0106 0.006 'International Tables Vol C Tables 4.2.6.8 and 6.1.1.4'

loop_
_geom_angle_atom_site_label_1
_geom_angle_atom_site_label_2
_geom_angle_atom_site_label_3
_geom_angle
C8 O1 C1 116.4(7)
C5 O2 C2 118.6(7)
C13 O4 C14 118.6(5)
C20 O6 C21 116.4(5)
O1 C1 H1A 124(10)
O1 C1 H1B 105(4)
H1A C1 H1B 83(9)
O1 C1 H1C 118(5)
H1A C1 H1C 91(9)
H1B C1 H1C 131(6)
O2 C2 H2A 107(5)
O2 C2 H2B 113(3)
H2A C2 H2B 115(6)
O2 C2 H2C 112(6)
H2A C2 H2C 94(8)
H2B C2 H2C 113(6)
C4 C3 C8 120.7(7)
C4 C3 C9 123.0(7)
C8 C3 C9 116.1(7)
C3 C4 C5 119.4(7)
C3 C4 C12 122.0(7)
C5 C4 C12 118.6(7)
O2 C5 C6 124.3(6)
O2 C5 C4 115.8(7)
C6 C5 C4 119.8(7)
C5 C6 C7 121.4(6)
C5 C6 H6 131(3)
C7 C6 H6 108(3)
C8 C7 C6 118.4(7)
C8 C7 H7 127(2)
C6 C7 H7 115(2)
O1 C8 C7 123.6(7)
O1 C8 C3 116.5(7)
C7 C8 C3 119.9(7)
C3 C9 C10 110.4(6)
C3 C9 H9A 112(2)
C10 C9 H9A 105(2)
C3 C9 H9B 111(3)
C10 C9 H9B 103(3)
H9A C9 H9B 115(4)
C20 C10 C11 112.9(5)
C20 C10 C9 106.7(6)
C11 C10 C9 109.8(5)
C20 C10 H10 112(2)
C11 C10 H10 114(2)
C9 C10 H10 100(2)
C13 C11 C10 115.2(6)
C13 C11 C12 109.0(7)
C10 C11 C12 111.2(6)
C13 C11 H11 110(3)
C10 C11 H11 99(3)
C12 C11 H11 113(3)
C4 C12 C11 115.3(7)
C4 C12 H12A 119(3)
C11 C12 H12A 114(3)
C4 C12 H12B 111(3)
C11 C12 H12B 109(3)
H12A C12 H12B 84(3)
O3 C13 O4 122.3(7)
O3 C13 C11 123.3(7)
O4 C13 C11 114.2(6)
C15 C14 C19 123.9(8)
C15 C14 O4 117.7(8)
C19 C14 O4 118.0(8)
C14 C15 C16 117.6(8)
C14 C15 H15 127(3)
C16 C15 H15 116(3)
C15 C16 C17 121.3(7)
C15 C16 H16 117(4)
C17 C16 H16 122(4)
C18 C17 C16 118.3(7)
C18 C17 H17 118(3)
C16 C17 H17 123(3)
C19 C18 C17 122.3(7)
C19 C18 H18 122(3)
C17 C18 H18 116(3)
C18 C19 C14 116.6(7)
C18 C19 H19 134(3)
C14 C19 H19 110(3)
O5 C20 O6 122.8(7)
O5 C20 C10 127.2(7)
O6 C20 C10 109.8(5)
C22 C21 C26 122.4(7)
C22 C21 O6 118.2(7)
C26 C21 O6 119.2(6)
C21 C22 C23 119.1(6)
C21 C22 H22 113(2)
C23 C22 H22 127(3)
C24 C23 C22 119.4(7)
C24 C23 H23 134(3)
C22 C23 H23 106(3)
C23 C24 C25 120.6(7)
C23 C24 H24 114(4)
C25 C24 H24 121(4)
C24 C25 C26 121.2(7)
C24 C25 H25 119(3)
C26 C25 H25 119(3)
C25 C26 C21 117.0(6)
C25 C26 H26 122(3)
C21 C26 H26 121(3)

loop_
_geom_bond_atom_site_label_1
_geom_bond_atom_site_label_2
_geom_bond_distance
O1 C8 1.373(7)
O1 C1 1.421(9)
O2 C5 1.360(6)
O2 C2 1.422(10)
O3 C13 1.194(6)
O4 C13 1.318(6)
O4 C14 1.431(7)
O5 C20 1.182(6)
O6 C20 1.358(6)
O6 C21 1.423(6)
C1 H1A 0.71(8)
C1 H1B 1.18(6)
C1 H1C 1.03(6)
C2 H2A 0.82(6)
C2 H2B 1.03(4)
C2 H2C 0.79(6)
C3 C4 1.359(8)
C3 C8 1.403(7)
C3 C9 1.520(8)
C4 C5 1.400(7)
C4 C12 1.489(8)
C5 C6 1.364(8)
C6 C7 1.397(8)
C6 H6 0.88(3)
C7 C8 1.386(7)
C7 H7 0.99(3)
C9 C10 1.547(7)
C9 H9A 1.04(4)
C9 H9B 0.96(3)
C10 C20 1.504(7)
C10 C11 1.523(8)
C10 H10 0.98(3)
C11 C13 1.505(8)
C11 C12 1.527(9)
C11 H11 0.82(3)
C12 H12A 0.92(4)
C12 H12B 0.97(4)
C14 C15 1.349(9)
C14 C19 1.385(8)
C15 C16 1.374(9)
C15 H15 0.99(4)
C16 C17 1.380(9)
C16 H16 0.95(5)
C17 C18 1.377(8)
C17 H17 0.97(4)
C18 C19 1.358(8)
C18 H18 1.01(4)
C19 H19 0.95(4)
C21 C22 1.367(7)
C21 C26 1.384(8)
C22 C23 1.380(8)
C22 H22 1.04(4)
C23 C24 1.370(9)
C23 H23 1.05(4)
C24 C25 1.366(9)
C24 H24 0.87(4)
C25 C26 1.379(9)
C25 H25 1.01(4)
C26 H26 0.93(4)
